data_2107260
loop_
_publ_author_name
'Lawson, A.C.jr.'
'Roof, R.B.jr.'
'Morosin, B.'
'Jorgensen, J.D.'
'Schirber, J.E.'

_publ_section_title
;
 Structure of N D4 F - II
;
_journal_name_full 'Acta Crystallographica B (39,1983-)'
_journal_page_first 212
_journal_page_last 218
_journal_volume 45
_journal_year 1989
_chemical_formula_sum 'D4 F N'
_chemical_name_systematic '(N D4) F'
_space_group_IT_number 161
_symmetry_space_group_name_Hall 'R 3 -2"c'
_symmetry_space_group_name_H-M 'R 3 c :H'
_cell_angle_alpha 90
_cell_angle_beta 90
_cell_angle_gamma 120
_cell_formula_units_Z 24
_cell_length_a 8.508
_cell_length_b 8.508
_cell_length_c 16.337
_cell_volume 1024.137
_citation_journal_id_ASTM ASBSDK
_cod_data_source_file Lawson_ASBSDK_1989_767.cif
_cod_data_source_block D4F1N1
_cod_original_formula_sum 'D4 F1 N1'
_cod_database_code 2107260

loop_
_symmetry_equiv_pos_as_xyz
x,y,z
-y,x-y,z
-x+y,-x,z
-y,-x,z+1/2
x,x-y,z+1/2
-x+y,y,z+1/2
x+2/3,y+1/3,z+1/3
-y+2/3,x-y+1/3,z+1/3
-x+y+2/3,-x+1/3,z+1/3
-y+2/3,-x+1/3,z+5/6
x+2/3,x-y+1/3,z+5/6
-x+y+2/3,y+1/3,z+5/6
x+1/3,y+2/3,z+2/3
-y+1/3,x-y+2/3,z+2/3
-x+y+1/3,-x+2/3,z+2/3
-y+1/3,-x+2/3,z+7/6
x+1/3,x-y+2/3,z+7/6
-x+y+1/3,y+2/3,z+7/6

loop_
_atom_site_label
_atom_site_type_symbol
_atom_site_fract_x
_atom_site_fract_y
_atom_site_fract_z
_atom_site_occupancy
_atom_site_U_iso_or_equiv
D4 D+1 0.613 0.6628 0.4992 1 0.0
F1 F-1 0.6667 0.3333 0.7512 1 0.0
D1 D+1 0.6667 0.3333 0.6362 1 0.0
D2 D+1 0.5777 0.3672 0.5517 1 0.0
F2 F-1 0.4521 0.4249 0.4934 1 0.0
D3 D+1 0.6425 0.8632 0.5137 1 0.0
N2 N-3 0.7013 0.7863 0.5143 1 0.0
D5 D+1 0.8155 0.8532 0.4744 1 0.0
D6 D+1 0.7444 0.7753 0.5699 1 0.0
N1 N-3 0.6667 0.3333 0.5738 1 0.0
